data_4020578
loop_
_publ_author_name
'Jarugu Narasimha Moorthy'
'Ramalingam Natarajan'
'Paloth Venugopalan'

_publ_section_title
;
 Three-Dimensional Four-Connecting Organic Scaffolds
 with a Twist: Synthesis and Self-Assembly
;
_journal_name_full 'Journal of Organic Chemistry'
_journal_page_first 8568
_journal_page_last 8571
_journal_paper_doi 10.1021/jo051205z
_journal_volume 70
_journal_year 2005
_chemical_formula_sum 'C44 H44 O5'
_chemical_formula_weight 652
_chemical_melting_point 240
_space_group_IT_number 18
_symmetry_cell_setting orthorhombic
_symmetry_space_group_name_Hall 'P 2 2ab'
_symmetry_space_group_name_H-M 'P 21 21 2'
_cell_angle_alpha 90.00
_cell_angle_beta 90.00
_cell_angle_gamma 90.00
_cell_formula_units_Z 4
_cell_length_a 25.418(5)
_cell_length_b 6.2412(12)
_cell_length_c 12.466(3)
_cell_measurement_temperature 293(2)
_cell_volume 1977.6(7)
_diffrn_ambient_temperature 293(2)
_exptl_crystal_density_diffrn 1.174
_cod_depositor_comments
;
The following automatic conversions were performed:
'_symmetry_cell_setting' value 'Orthorhombic' changed to 'orthorhombic'
according to '/home/saulius/struct/CIF-dictionaries/cif_core.dic'
dictionary named 'cif_core.dic' version 2.4.1 from 2010-06-29.

Automatic conversion script
Id: cif_fix_enum 1527 2010-12-29 10:47:43Z saulius 
;
_cod_original_formula_sum 'C42 H38 O4, C2 H6 O'
_cod_database_code 4020578

loop_
_symmetry_equiv_pos_as_xyz
'x, y, z'
'-x, -y, z'
'-x+1/2, y+1/2, -z'
'x+1/2, -y+1/2, -z'

loop_
_atom_site_label
_atom_site_type_symbol
_atom_site_fract_x
_atom_site_fract_y
_atom_site_fract_z
_atom_site_U_iso_or_equiv
_atom_site_adp_type
_atom_site_occupancy
_atom_site_symmetry_multiplicity
_atom_site_calc_flag
_atom_site_refinement_flags
_atom_site_disorder_assembly
_atom_site_disorder_group
O1 O 0.22464(15) 0.4874(7) 0.4143(3) 0.0968(16) Uani 1 1 d . . .
H1A H 0.2412 0.5915 0.3928 0.145 Uiso 1 1 calc R . .
O2 O 0.21247(16) -0.6513(6) -0.3852(3) 0.0978(16) Uani 1 1 d . . .
H2A H 0.2140 -0.5878 -0.4427 0.147 Uiso 1 1 calc R . .
C1 C 0.0287(2) -0.0043(12) 0.0010(7) 0.081(2) Uani 1 1 d . . .
C2 C 0.0597(4) 0.0967(10) 0.0782(6) 0.072(2) Uani 1 1 d . . .
C3 C 0.1135(3) 0.0843(11) 0.0783(5) 0.068(2) Uani 1 1 d . . .
C4 C 0.1380(2) -0.0445(11) 0.0030(6) 0.0568(16) Uani 1 1 d . . .
C5 C 0.1096(3) -0.1466(10) -0.0746(5) 0.0564(18) Uani 1 1 d . . .
C6 C 0.0554(3) -0.1289(11) -0.0763(6) 0.084(2) Uani 1 1 d . . .
C7 C 0.0319(2) 0.2430(10) 0.1617(5) 0.122(3) Uani 1 1 d . . .
H7A H -0.0026 0.2793 0.1363 0.183 Uiso 1 1 calc R . .
H7B H 0.0520 0.3716 0.1715 0.183 Uiso 1 1 calc R . .
H7C H 0.0290 0.1686 0.2288 0.183 Uiso 1 1 calc R . .
C8 C 0.1978(2) -0.0584(8) 0.0091(4) 0.0743(17) Uani 1 1 d . . .
H8A H 0.2077 -0.1532 0.0663 0.111 Uiso 1 1 calc R . .
H8B H 0.2121 0.0815 0.0224 0.111 Uiso 1 1 calc R . .
H8C H 0.2113 -0.1123 -0.0576 0.111 Uiso 1 1 calc R . .
C9 C 0.0258(2) -0.2452(10) -0.1683(6) 0.137(3) Uani 1 1 d . . .
H9A H 0.0338 -0.1768 -0.2353 0.205 Uiso 1 1 calc R . .
H9B H -0.0114 -0.2385 -0.1554 0.205 Uiso 1 1 calc R . .
H9C H 0.0368 -0.3923 -0.1710 0.205 Uiso 1 1 calc R . .
C10 C 0.1385(3) -0.2756(12) -0.1599(6) 0.067(2) Uani 1 1 d . . .
C11 C 0.1486(3) -0.2046(11) -0.2609(6) 0.081(2) Uani 1 1 d . . .
H11A H 0.1381 -0.0666 -0.2792 0.098 Uiso 1 1 calc R . .
C12 C 0.1729(3) -0.3241(12) -0.3358(5) 0.086(2) Uani 1 1 d . . .
H12A H 0.1803 -0.2681 -0.4032 0.103 Uiso 1 1 calc R . .
C13 C 0.1861(3) -0.5256(12) -0.3108(5) 0.070(2) Uani 1 1 d . . .
C14 C 0.1764(3) -0.6090(10) -0.2146(5) 0.095(3) Uani 1 1 d . . .
H14A H 0.1873 -0.7476 -0.1988 0.114 Uiso 1 1 calc R . .
C15 C 0.1501(3) -0.4899(13) -0.1386(6) 0.110(3) Uani 1 1 d . . .
H15A H 0.1401 -0.5518 -0.0739 0.132 Uiso 1 1 calc R . .
C16 C 0.1434(3) 0.1907(11) 0.1671(6) 0.0624(19) Uani 1 1 d . . .
C19 C 0.1972(2) 0.3954(12) 0.3290(5) 0.0631(19) Uani 1 1 d . . .
C17 C 0.1504(3) 0.1052(10) 0.2645(6) 0.080(2) Uani 1 1 d . . .
H17A H 0.1357 -0.0291 0.2770 0.096 Uiso 1 1 calc R . .
C18 C 0.1772(3) 0.1983(13) 0.3473(5) 0.092(3) Uani 1 1 d . . .
H18A H 0.1815 0.1295 0.4128 0.110 Uiso 1 1 calc R . .
C20 C 0.1909(3) 0.4896(11) 0.2387(5) 0.099(3) Uani 1 1 d . . .
H20A H 0.2043 0.6270 0.2293 0.118 Uiso 1 1 calc R . .
C21 C 0.1646(3) 0.3918(12) 0.1544(6) 0.122(3) Uani 1 1 d . . .
H21A H 0.1613 0.4625 0.0891 0.147 Uiso 1 1 calc R . .
O3 O -0.0319(11) -0.659(7) -0.516(2) 0.817(18) Uiso 1 1 d D . .
C22 C 0.0238(13) -0.686(9) -0.492(3) 0.71(3) Uiso 1 1 d D . .
C23 C 0.0368(10) -0.923(8) -0.488(2) 0.63(2) Uiso 1 1 d D . .

loop_
_atom_site_aniso_label
_atom_site_aniso_U_11
_atom_site_aniso_U_22
_atom_site_aniso_U_33
_atom_site_aniso_U_23
_atom_site_aniso_U_13
_atom_site_aniso_U_12
O1 0.129(4) 0.090(3) 0.072(3) 0.012(3) 0.005(3) -0.027(3)
O2 0.151(4) 0.079(4) 0.064(3) 0.002(3) -0.008(3) 0.023(3)
C1 0.064(4) 0.051(5) 0.126(5) -0.015(5) -0.004(5) -0.016(5)
C2 0.081(6) 0.044(4) 0.090(6) -0.007(4) 0.021(5) 0.004(5)
C3 0.063(6) 0.069(5) 0.072(5) -0.011(4) 0.000(5) -0.002(5)
C4 0.047(4) 0.054(4) 0.070(4) 0.005(3) 0.000(5) 0.001(4)
C5 0.047(5) 0.057(5) 0.065(4) -0.005(4) 0.004(4) -0.003(4)
C6 0.078(7) 0.051(5) 0.125(7) -0.021(5) -0.004(6) -0.016(5)
C7 0.100(7) 0.101(7) 0.163(8) -0.036(5) 0.012(5) 0.020(5)
C8 0.094(5) 0.059(4) 0.070(4) -0.006(3) 0.003(4) 0.006(4)
C9 0.106(7) 0.108(7) 0.197(9) -0.079(6) -0.047(6) -0.020(5)
C10 0.081(6) 0.055(5) 0.064(5) -0.001(4) -0.022(5) -0.001(5)
C11 0.111(7) 0.062(5) 0.071(5) 0.024(5) -0.002(5) 0.020(5)
C12 0.121(7) 0.069(6) 0.066(5) 0.017(5) 0.024(5) 0.021(5)
C13 0.107(6) 0.062(5) 0.041(4) -0.016(4) 0.007(4) 0.019(5)
C14 0.176(8) 0.060(5) 0.048(4) 0.013(4) 0.010(5) 0.026(5)
C15 0.194(8) 0.075(6) 0.060(5) 0.002(5) 0.011(6) 0.013(6)
C16 0.080(5) 0.043(5) 0.065(5) 0.002(4) 0.004(5) 0.010(4)
C19 0.081(5) 0.069(6) 0.039(4) -0.009(4) -0.013(4) -0.013(5)
C17 0.097(6) 0.063(5) 0.079(5) 0.019(5) -0.006(5) -0.024(4)
C18 0.130(7) 0.091(6) 0.054(5) 0.016(5) -0.022(5) -0.034(5)
C20 0.173(8) 0.065(5) 0.059(4) 0.010(4) -0.044(5) -0.030(6)
C21 0.209(8) 0.096(7) 0.061(5) 0.032(5) -0.047(6) -0.078(6)

loop_
_geom_bond_atom_site_label_1
_geom_bond_atom_site_label_2
_geom_bond_distance
_geom_bond_site_symmetry_2
_geom_bond_publ_flag
O1 C19 1.395(6) . ?
O2 C13 1.387(6) . ?
C1 C2 1.394(7) . ?
C1 C6 1.412(7) . ?
C1 C1 1.461(10) 2 ?
C2 C3 1.369(7) . ?
C2 C7 1.555(7) . ?
C3 C4 1.384(7) . ?
C3 C16 1.497(7) . ?
C4 C5 1.365(7) . ?
C4 C8 1.523(6) . ?
C5 C6 1.383(7) . ?
C5 C10 1.523(7) . ?
C6 C9 1.551(8) . ?
C10 C11 1.360(7) . ?
C10 C15 1.395(7) . ?
C11 C12 1.345(7) . ?
C12 C13 1.339(7) . ?
C13 C14 1.330(7) . ?
C14 C15 1.377(7) . ?
C16 C17 1.338(7) . ?
C16 C21 1.376(6) . ?
C19 C20 1.281(7) . ?
C19 C18 1.350(7) . ?
C17 C18 1.367(7) . ?
C20 C21 1.387(8) . ?
O3 C22 1.456(9) . ?
C22 C23 1.520(9) . ?
